data_4513179
loop_
_publ_author_name
'Amombo Noa, Francoise M.'
'Bourne, Susan A.'
'Nassimbeni, Luigi R.'

_publ_section_title
;
 Halogen Bonding in Host--Guest Compounds: Structures and Kinetics of
 Enclathration and Desolvation
;
_journal_issue 7
_journal_name_full 'Crystal Growth &amp; Design'
_journal_page_first 3271
_journal_paper_doi 10.1021/acs.cgd.5b00402
_journal_volume 15
_journal_year 2015
_chemical_formula_moiety 'C26 H16 Br4'
_chemical_formula_sum 'C26 H16 Br4'
_chemical_formula_weight 648.03
_chemical_name_systematic
;
 Tetrakis-(4-bromophenyl) ethylene
;
_space_group_crystal_system monoclinic
_space_group_IT_number 14
_space_group_name_Hall '-P 2yn'
_space_group_name_H-M_alt 'P 1 21/n 1'
_symmetry_space_group_name_Hall '-P 2yn'
_symmetry_space_group_name_H-M 'P 1 21/n 1'
_atom_sites_solution_hydrogens geom
_audit_creation_method SHELXL-2012
_cell_angle_alpha 90
_cell_angle_beta 91.5980(10)
_cell_angle_gamma 90
_cell_formula_units_Z 8
_cell_length_a 20.5197(6)
_cell_length_b 9.7865(3)
_cell_length_c 24.0043(8)
_cell_measurement_reflns_used 69270
_cell_measurement_temperature 296(2)
_cell_measurement_theta_max 26.459
_cell_measurement_theta_min 1.288
_cell_volume 4818.6(3)
_computing_cell_refinement 'DENZO-SMN (Otwinowski & Minor, 1997)'
_computing_data_collection 'COLLECT (2000)'
_computing_data_reduction 'DENZO-SMN (Otwinowski & Minor, 1997)'
_computing_molecular_graphics 'X-seed (Barbour, 1999)'
_computing_publication_material 'SHELXL-2012 (Sheldrick, 2012)'
_computing_structure_refinement 'SHELXL-2012 (Sheldrick, 2012)'
_computing_structure_solution 'SHELXS-2012 (Sheldrick, 2012)'
_diffrn_ambient_temperature 296(2)
_diffrn_measured_fraction_theta_full 0.998
_diffrn_measured_fraction_theta_max 0.997
_diffrn_measurement_device_type 'Nonius KappaCCD'
_diffrn_measurement_method '1\% \f scans and \w scans'
_diffrn_radiation_type MoK\a
_diffrn_radiation_wavelength 0.71073
_diffrn_reflns_av_R_equivalents 0.0544
_diffrn_reflns_av_unetI/netI 0.0350
_diffrn_reflns_laue_measured_fraction_full 0.998
_diffrn_reflns_laue_measured_fraction_max 0.997
_diffrn_reflns_limit_h_max 25
_diffrn_reflns_limit_h_min -25
_diffrn_reflns_limit_k_max 12
_diffrn_reflns_limit_k_min -12
_diffrn_reflns_limit_l_max 30
_diffrn_reflns_limit_l_min -29
_diffrn_reflns_number 69270
_diffrn_reflns_point_group_measured_fraction_full 0.998
_diffrn_reflns_point_group_measured_fraction_max 0.997
_diffrn_reflns_theta_full 25.242
_diffrn_reflns_theta_max 26.459
_diffrn_reflns_theta_min 1.288
_diffrn_source 'fine-focus sealed tube'
_exptl_absorpt_coefficient_mu 6.692
_exptl_absorpt_correction_T_max 0.512
_exptl_absorpt_correction_T_min 0.352
_exptl_absorpt_correction_type multi-scan
_exptl_absorpt_process_details '(SADABS; Sheldrick, 1996)'
_exptl_crystal_colour colourless
_exptl_crystal_density_diffrn 1.787
_exptl_crystal_density_meas ?
_exptl_crystal_density_method 'not measured'
_exptl_crystal_description block
_exptl_crystal_F_000 2496
_exptl_crystal_size_max 0.15
_exptl_crystal_size_mid 0.13
_exptl_crystal_size_min 0.10
_refine_diff_density_max 2.890
_refine_diff_density_min -1.544
_refine_diff_density_rms 0.111
_refine_ls_extinction_method none
_refine_ls_goodness_of_fit_ref 1.047
_refine_ls_hydrogen_treatment constr
_refine_ls_matrix_type full
_refine_ls_number_parameters 541
_refine_ls_number_reflns 9928
_refine_ls_number_restraints 0
_refine_ls_restrained_S_all 1.047
_refine_ls_R_factor_all 0.0666
_refine_ls_R_factor_gt 0.0425
_refine_ls_shift/su_max 0.001
_refine_ls_shift/su_mean 0.000
_refine_ls_structure_factor_coef Fsqd
_refine_ls_weighting_details
;
 w=1/[\s^2^(Fo^2^)+(0.0467P)^2^+17.1523P]
 where P=(Fo^2^+2Fc^2^)/3
;
_refine_ls_weighting_scheme calc
_refine_ls_wR_factor_gt 0.1050
_refine_ls_wR_factor_ref 0.1162
_reflns_Friedel_coverage 0.000
_reflns_number_gt 7362
_reflns_number_total 9928
_reflns_threshold_expression 'I > 2\s(I)'
_cod_data_source_file cg5b00402_si_002.cif
_cod_data_source_block C:\Users\User\Desktop\LUIGI&~1\TOD8IN~1\tod8acn\tod8acn
_cod_depositor_comments
;
The following automatic conversions were performed:

'_exptl_absorpt_correction_type' value 'Multi-scan' changed to
'multi-scan' according to
/usr/data/users/saulius/crontab/automatic-downloads/rss-feeds/ACS/lib/dictionaries/cif_core.dic
dictionary named 'cif_core.dic' version 2.4.2 from 2011-04-26.

'_exptl_crystal_density_meas' value 'None' was changed to '?' - the
value is perceived as not measured.

Automatic conversion script
Id: cif_fix_values 3271 2015-04-21 07:52:19Z andrius 

 Adding full bibliography for 4513177--4513185.cif.
;
_cod_database_code 4513179
_shelx_space_group_comment
;
The symmetry employed for this shelxl refinement is uniquely defined
by the following loop, which should always be used as a source of
symmetry information in preference to the above space-group names.
They are only intended as comments.
;
_shelxl_version_number 2012-9

loop_
_space_group_symop_operation_xyz
'x, y, z'
'-x+1/2, y+1/2, -z+1/2'
'-x, -y, -z'
'x-1/2, -y-1/2, z-1/2'

loop_
_atom_site_label
_atom_site_type_symbol
_atom_site_fract_x
_atom_site_fract_y
_atom_site_fract_z
_atom_site_U_iso_or_equiv
_atom_site_adp_type
_atom_site_occupancy
_atom_site_site_symmetry_order
_atom_site_calc_flag
_atom_site_refinement_flags_posn
_atom_site_refinement_flags_adp
Br1A Br 0.05682(3) 0.18735(6) 0.01883(2) 0.04147(14) Uani 1 1 d . .
Br4A Br 0.36438(3) -0.26166(6) 0.08765(2) 0.04071(14) Uani 1 1 d . .
Br24 Br -0.56651(3) 0.02984(6) 0.27300(2) 0.04232(14) Uani 1 1 d . .
Br34 Br -0.44983(3) -0.10161(7) 0.57360(2) 0.04638(16) Uani 1 1 d . .
Br14 Br -0.12786(3) -0.20254(7) 0.11814(2) 0.04992(17) Uani 1 1 d . .
Br2A Br -0.12074(3) 0.06503(8) 0.40434(3) 0.0631(2) Uani 1 1 d . .
Br3A Br 0.22513(4) -0.32105(8) 0.50612(3) 0.0650(2) Uani 1 1 d . .
Br44 Br -0.01409(3) -0.55464(8) 0.41388(3) 0.0631(2) Uani 1 1 d . .
C44A C 0.3006(2) -0.2391(5) 0.1425(2) 0.0292(11) Uani 1 1 d . .
C16A C 0.0373(2) -0.0477(5) 0.1601(2) 0.0293(10) Uani 1 1 d . .
H16A H 0.0057 -0.1087 0.1740 0.035 Uiso 1 1 calc R U
C44 C -0.0982(3) -0.4742(5) 0.4069(2) 0.0360(12) Uani 1 1 d . .
C33 C -0.3764(3) -0.2869(5) 0.5089(2) 0.0352(12) Uani 1 1 d . .
H33 H -0.3912 -0.3546 0.5339 0.042 Uiso 1 1 calc R U
C14 C -0.1780(2) -0.2149(5) 0.1833(2) 0.0303(11) Uani 1 1 d . .
C45A C 0.3196(2) -0.1953(5) 0.1951(2) 0.0321(11) Uani 1 1 d . .
H45A H 0.3644 -0.1807 0.2041 0.038 Uiso 1 1 calc R U
C31 C -0.3164(2) -0.2248(5) 0.42760(19) 0.0272(10) Uani 1 1 d . .
C43 C -0.1405(3) -0.5177(5) 0.3648(2) 0.0354(12) Uani 1 1 d . .
H43 H -0.1292 -0.5929 0.3420 0.042 Uiso 1 1 calc R U
C13 C -0.1549(2) -0.1595(5) 0.2327(2) 0.0322(11) Uani 1 1 d . .
H13 H -0.1135 -0.1163 0.2347 0.039 Uiso 1 1 calc R U
C23 C -0.4295(2) 0.0096(5) 0.2685(2) 0.0336(11) Uani 1 1 d . .
H23 H -0.4330 0.0894 0.2461 0.040 Uiso 1 1 calc R U
C34 C -0.3936(2) -0.1520(5) 0.51546(19) 0.0324(11) Uani 1 1 d . .
C15 C -0.2383(2) -0.2775(5) 0.1796(2) 0.0304(11) Uani 1 1 d . .
H15 H -0.2537 -0.3160 0.1454 0.036 Uiso 1 1 calc R U
C14A C 0.0729(2) 0.1027(5) 0.08897(19) 0.0278(10) Uani 1 1 d . .
C21A C 0.0491(2) -0.0511(5) 0.28696(19) 0.0284(10) Uani 1 1 d . .
C15A C 0.0268(2) 0.0119(5) 0.1083(2) 0.0290(10) Uani 1 1 d . .
H15A H -0.0112 -0.0088 0.0865 0.035 Uiso 1 1 calc R U
C42 C -0.1994(2) -0.4507(5) 0.3562(2) 0.0314(11) Uani 1 1 d . .
H42 H -0.2285 -0.4803 0.3272 0.038 Uiso 1 1 calc R U
C21 C -0.3629(2) -0.1648(5) 0.31328(19) 0.0256(10) Uani 1 1 d . .
C25 C -0.4803(2) -0.1671(5) 0.3212(2) 0.0315(11) Uani 1 1 d . .
H25 H -0.5186 -0.2078 0.3351 0.038 Uiso 1 1 calc R U
C2 C -0.2778(2) -0.2623(5) 0.37804(19) 0.0260(10) Uani 1 1 d . .
C12A C 0.1385(2) 0.0725(5) 0.1716(2) 0.0308(11) Uani 1 1 d . .
H12A H 0.1766 0.0942 0.1933 0.037 Uiso 1 1 calc R U
C22 C -0.3690(2) -0.0480(5) 0.2807(2) 0.0303(11) Uani 1 1 d . .
H22 H -0.3310 -0.0067 0.2665 0.036 Uiso 1 1 calc R U
C1A C 0.1032(2) -0.0825(5) 0.2488(2) 0.0275(10) Uani 1 1 d . .
C16 C -0.2760(2) -0.2834(5) 0.2263(2) 0.0295(11) Uani 1 1 d . .
H16 H -0.3177 -0.3255 0.2239 0.035 Uiso 1 1 calc R U
C22A C 0.0232(2) 0.0797(5) 0.2877(2) 0.0340(11) Uani 1 1 d . .
H22A H 0.0405 0.1472 0.2638 0.041 Uiso 1 1 calc R U
C11A C 0.0938(2) -0.0201(5) 0.1922(2) 0.0281(10) Uani 1 1 d . .
C2A C 0.1565(2) -0.1560(5) 0.2632(2) 0.0288(10) Uani 1 1 d . .
C32 C -0.3371(2) -0.3221(5) 0.4652(2) 0.0324(11) Uani 1 1 d . .
H32 H -0.3241 -0.4146 0.4609 0.039 Uiso 1 1 calc R U
C1 C -0.2967(2) -0.2246(5) 0.3260(2) 0.0267(10) Uani 1 1 d . .
C34A C 0.2023(3) -0.2715(6) 0.4315(2) 0.0375(12) Uani 1 1 d . .
C31A C 0.1721(2) -0.1979(5) 0.3220(2) 0.0281(10) Uani 1 1 d . .
C24A C -0.0520(3) 0.0171(6) 0.3567(2) 0.0419(13) Uani 1 1 d . .
C41A C 0.2064(2) -0.1923(5) 0.2217(2) 0.0277(10) Uani 1 1 d . .
C12 C -0.1928(2) -0.1675(5) 0.2792(2) 0.0313(11) Uani 1 1 d . .
H12 H -0.1770 -0.1303 0.3135 0.038 Uiso 1 1 calc R U
C46 C -0.1742(2) -0.3047(6) 0.4337(2) 0.0350(12) Uani 1 1 d . .
H46 H -0.1865 -0.2337 0.4582 0.042 Uiso 1 1 calc R U
C41 C -0.2164(2) -0.3408(5) 0.38941(19) 0.0266(10) Uani 1 1 d . .
C43A C 0.2359(2) -0.2667(5) 0.1293(2) 0.0324(11) Uani 1 1 d . .
H43A H 0.2234 -0.3013 0.0936 0.039 Uiso 1 1 calc R U
C26 C -0.4196(2) -0.2248(5) 0.3328(2) 0.0315(11) Uani 1 1 d . .
H26 H -0.4166 -0.3062 0.3543 0.038 Uiso 1 1 calc R U
C46A C 0.2729(2) -0.1728(5) 0.2346(2) 0.0311(11) Uani 1 1 d . .
H46A H 0.2861 -0.1436 0.2709 0.037 Uiso 1 1 calc R U
C24 C -0.4844(2) -0.0507(5) 0.28933(19) 0.0283(10) Uani 1 1 d . .
C36 C -0.3330(3) -0.0887(5) 0.4364(2) 0.0356(12) Uani 1 1 d . .
H36 H -0.3177 -0.0204 0.4118 0.043 Uiso 1 1 calc R U
C35 C -0.3715(3) -0.0517(5) 0.4804(2) 0.0358(12) Uani 1 1 d . .
H35 H -0.3824 0.0413 0.4864 0.043 Uiso 1 1 calc R U
C42A C 0.1896(2) -0.2429(5) 0.1690(2) 0.0332(11) Uani 1 1 d . .
H42A H 0.1451 -0.2615 0.1600 0.040 Uiso 1 1 calc R U
C26A C 0.0220(3) -0.1481(6) 0.3217(2) 0.0417(13) Uani 1 1 d . .
H26A H 0.0385 -0.2388 0.3217 0.050 Uiso 1 1 calc R U
C35A C 0.1898(4) -0.1371(6) 0.4186(2) 0.0556(18) Uani 1 1 d . .
H35A H 0.1916 -0.0691 0.4468 0.067 Uiso 1 1 calc R U
C32A C 0.1855(2) -0.3324(5) 0.3361(2) 0.0324(11) Uani 1 1 d . .
H32A H 0.1848 -0.4002 0.3077 0.039 Uiso 1 1 calc R U
C36A C 0.1745(3) -0.1020(6) 0.3641(2) 0.0494(16) Uani 1 1 d . .
H36A H 0.1654 -0.0091 0.3554 0.059 Uiso 1 1 calc R U
C13A C 0.1284(2) 0.1343(5) 0.1195(2) 0.0312(11) Uani 1 1 d . .
H13A H 0.1593 0.1969 0.1055 0.037 Uiso 1 1 calc R U
C33A C 0.1998(3) -0.3699(5) 0.3903(2) 0.0369(12) Uani 1 1 d . .
H33A H 0.2078 -0.4630 0.3993 0.044 Uiso 1 1 calc R U
C11 C -0.2539(2) -0.2291(5) 0.27653(19) 0.0258(10) Uani 1 1 d . .
C23A C -0.0272(3) 0.1150(6) 0.3223(2) 0.0416(13) Uani 1 1 d . .
H23A H -0.0443 0.2053 0.3222 0.050 Uiso 1 1 calc R U
C45 C -0.1149(3) -0.3697(6) 0.4426(2) 0.0406(13) Uani 1 1 d . .
H45 H -0.0864 -0.3432 0.4725 0.049 Uiso 1 1 calc R U
C25A C -0.0284(3) -0.1154(6) 0.3563(3) 0.0495(15) Uani 1 1 d . .
H25A H -0.0467 -0.1831 0.3795 0.059 Uiso 1 1 calc R U

loop_
_atom_site_aniso_label
_atom_site_aniso_U_11
_atom_site_aniso_U_22
_atom_site_aniso_U_33
_atom_site_aniso_U_23
_atom_site_aniso_U_13
_atom_site_aniso_U_12
Br1A 0.0514(3) 0.0431(3) 0.0299(3) 0.0075(2) 0.0025(2) -0.0061(3)
Br4A 0.0393(3) 0.0432(3) 0.0403(3) 0.0063(2) 0.0124(2) -0.0047(2)
Br24 0.0294(3) 0.0525(3) 0.0446(3) -0.0059(3) -0.0073(2) 0.0111(2)
Br34 0.0519(3) 0.0585(4) 0.0295(3) -0.0032(3) 0.0140(2) 0.0159(3)
Br14 0.0446(3) 0.0721(4) 0.0340(3) -0.0084(3) 0.0181(2) -0.0186(3)
Br2A 0.0594(4) 0.0736(5) 0.0576(4) -0.0078(3) 0.0241(3) 0.0213(3)
Br3A 0.0945(5) 0.0656(4) 0.0346(3) 0.0114(3) -0.0024(3) 0.0269(4)
Br44 0.0461(4) 0.0755(5) 0.0669(4) -0.0186(4) -0.0127(3) 0.0322(3)
C44A 0.031(3) 0.021(2) 0.035(3) 0.005(2) 0.006(2) 0.000(2)
C16A 0.024(2) 0.030(3) 0.034(3) -0.001(2) 0.004(2) -0.005(2)
C44 0.035(3) 0.036(3) 0.037(3) 0.006(2) 0.003(2) 0.013(2)
C33 0.040(3) 0.039(3) 0.027(3) 0.006(2) 0.010(2) 0.003(2)
C14 0.027(2) 0.035(3) 0.030(2) 0.001(2) 0.008(2) -0.002(2)
C45A 0.025(2) 0.030(3) 0.041(3) 0.005(2) -0.004(2) -0.003(2)
C31 0.028(2) 0.030(3) 0.024(2) 0.0019(19) 0.0041(19) 0.005(2)
C43 0.040(3) 0.033(3) 0.033(3) -0.004(2) 0.002(2) 0.011(2)
C13 0.026(2) 0.036(3) 0.034(3) -0.001(2) 0.006(2) -0.005(2)
C23 0.034(3) 0.028(3) 0.038(3) 0.007(2) 0.001(2) 0.003(2)
C34 0.032(3) 0.045(3) 0.020(2) -0.003(2) 0.005(2) 0.011(2)
C15 0.032(3) 0.031(3) 0.028(2) -0.005(2) 0.004(2) -0.002(2)
C14A 0.033(3) 0.025(2) 0.026(2) -0.001(2) 0.008(2) 0.000(2)
C21A 0.032(3) 0.027(2) 0.026(2) 0.000(2) -0.003(2) 0.004(2)
C15A 0.029(2) 0.032(3) 0.027(2) -0.004(2) 0.000(2) -0.003(2)
C42 0.033(3) 0.031(3) 0.030(3) -0.002(2) -0.002(2) 0.007(2)
C21 0.028(2) 0.027(2) 0.023(2) -0.0008(19) 0.0051(19) 0.0019(19)
C25 0.024(2) 0.038(3) 0.033(3) -0.002(2) 0.005(2) -0.003(2)
C2 0.026(2) 0.026(2) 0.026(2) 0.0011(19) 0.0029(19) 0.0023(19)
C12A 0.026(2) 0.030(3) 0.036(3) -0.003(2) -0.002(2) -0.003(2)
C22 0.027(2) 0.031(3) 0.033(3) 0.003(2) 0.004(2) -0.002(2)
C1A 0.031(2) 0.022(2) 0.029(2) -0.0032(19) 0.002(2) -0.0033(19)
C16 0.025(2) 0.032(3) 0.031(3) 0.002(2) 0.003(2) -0.001(2)
C22A 0.036(3) 0.031(3) 0.035(3) 0.000(2) -0.001(2) 0.000(2)
C11A 0.029(2) 0.025(2) 0.030(2) -0.001(2) 0.002(2) 0.002(2)
C2A 0.028(2) 0.026(2) 0.032(3) -0.002(2) -0.003(2) -0.002(2)
C32 0.036(3) 0.030(3) 0.032(3) 0.005(2) 0.007(2) 0.009(2)
C1 0.024(2) 0.027(2) 0.029(2) 0.002(2) 0.0049(19) 0.0018(19)
C34A 0.040(3) 0.043(3) 0.030(3) 0.006(2) 0.002(2) 0.007(2)
C31A 0.030(2) 0.026(2) 0.029(2) 0.000(2) 0.000(2) -0.001(2)
C24A 0.044(3) 0.051(3) 0.031(3) -0.004(3) 0.008(2) 0.015(3)
C41A 0.029(2) 0.020(2) 0.034(3) 0.004(2) -0.002(2) -0.0001(19)
C12 0.030(3) 0.035(3) 0.029(3) -0.004(2) 0.002(2) -0.004(2)
C46 0.037(3) 0.040(3) 0.028(2) -0.004(2) 0.003(2) 0.014(2)
C41 0.027(2) 0.028(2) 0.025(2) 0.0058(19) 0.0072(19) 0.0042(19)
C43A 0.035(3) 0.029(3) 0.033(3) -0.001(2) -0.003(2) 0.000(2)
C26 0.029(3) 0.029(3) 0.036(3) 0.005(2) 0.006(2) 0.000(2)
C46A 0.036(3) 0.028(3) 0.029(3) -0.001(2) -0.002(2) -0.001(2)
C24 0.023(2) 0.034(3) 0.027(2) -0.005(2) -0.0038(19) 0.004(2)
C36 0.047(3) 0.028(3) 0.032(3) 0.005(2) 0.009(2) 0.002(2)
C35 0.045(3) 0.028(3) 0.034(3) -0.002(2) 0.007(2) 0.012(2)
C42A 0.029(3) 0.033(3) 0.038(3) -0.005(2) -0.003(2) -0.002(2)
C26A 0.045(3) 0.033(3) 0.047(3) 0.005(2) 0.016(3) 0.008(2)
C35A 0.099(5) 0.036(3) 0.031(3) -0.006(3) -0.009(3) 0.013(3)
C32A 0.033(3) 0.027(3) 0.037(3) -0.003(2) -0.003(2) 0.003(2)
C36A 0.084(5) 0.025(3) 0.039(3) -0.002(2) -0.013(3) 0.011(3)
C13A 0.028(2) 0.028(3) 0.038(3) 0.003(2) 0.004(2) -0.006(2)
C33A 0.039(3) 0.025(3) 0.047(3) 0.005(2) -0.003(2) 0.003(2)
C11 0.027(2) 0.026(2) 0.024(2) 0.0040(19) 0.0054(19) 0.0064(19)
C23A 0.045(3) 0.035(3) 0.046(3) -0.007(3) 0.002(3) 0.012(2)
C45 0.041(3) 0.052(3) 0.028(3) -0.005(2) -0.008(2) 0.012(3)
C25A 0.055(4) 0.047(4) 0.048(3) 0.011(3) 0.021(3) 0.011(3)

loop_
_atom_type_symbol
_atom_type_description
_atom_type_scat_dispersion_real
_atom_type_scat_dispersion_imag
_atom_type_scat_source
C C 0.0033 0.0016 'International Tables Vol C Tables 4.2.6.8 and 6.1.1.4'
H H 0.0000 0.0000 'International Tables Vol C Tables 4.2.6.8 and 6.1.1.4'
Br Br -0.2901 2.4595 'International Tables Vol C Tables 4.2.6.8 and 6.1.1.4'

loop_
_geom_angle_atom_site_label_1
_geom_angle_atom_site_label_2
_geom_angle_atom_site_label_3
_geom_angle
C45A C44A C43A 121.0(4)
C45A C44A Br4A 119.3(4)
C43A C44A Br4A 119.7(4)
C15A C16A C11A 121.2(4)
C43 C44 C45 121.3(5)
C43 C44 Br44 119.1(4)
C45 C44 Br44 119.5(4)
C34 C33 C32 118.9(5)
C13 C14 C15 121.0(4)
C13 C14 Br14 120.2(4)
C15 C14 Br14 118.7(4)
C44A C45A C46A 119.6(4)
C32 C31 C36 118.6(4)
C32 C31 C2 121.9(4)
C36 C31 C2 119.5(4)
C44 C43 C42 119.4(5)
C14 C13 C12 119.1(4)
C24 C23 C22 119.0(5)
C33 C34 C35 121.5(4)
C33 C34 Br34 119.8(4)
C35 C34 Br34 118.7(4)
C16 C15 C14 119.2(5)
C13A C14A C15A 121.9(5)
C13A C14A Br1A 119.8(4)
C15A C14A Br1A 118.3(4)
C22A C21A C26A 117.6(5)
C22A C21A C1A 119.3(4)
C26A C21A C1A 123.1(4)
C16A C15A C14A 118.7(4)
C43 C42 C41 120.8(5)
C22 C21 C26 118.2(4)
C22 C21 C1 120.2(4)
C26 C21 C1 121.7(4)
C24 C25 C26 119.3(4)
C1 C2 C31 121.7(4)
C1 C2 C41 121.9(4)
C31 C2 C41 116.4(4)
C11A C12A C13A 121.0(5)
C23 C22 C21 121.4(4)
C2A C1A C21A 124.3(4)
C2A C1A C11A 122.4(4)
C21A C1A C11A 113.2(4)
C15 C16 C11 120.9(4)
C21A C22A C23A 122.0(5)
C12A C11A C16A 118.4(4)
C12A C11A C1A 121.2(4)
C16A C11A C1A 120.4(4)
C1A C2A C41A 121.5(4)
C1A C2A C31A 122.8(4)
C41A C2A C31A 115.5(4)
C33 C32 C31 121.2(5)
C2 C1 C11 124.6(4)
C2 C1 C21 122.0(4)
C11 C1 C21 113.4(4)
C35A C34A C33A 120.2(5)
C35A C34A Br3A 119.8(4)
C33A C34A Br3A 120.0(4)
C36A C31A C32A 117.7(5)
C36A C31A C2A 120.5(4)
C32A C31A C2A 121.8(4)
C23A C24A C25A 121.0(5)
C23A C24A Br2A 118.9(4)
C25A C24A Br2A 120.1(4)
C42A C41A C46A 117.5(4)
C42A C41A C2A 122.3(4)
C46A C41A C2A 120.2(4)
C13 C12 C11 121.0(5)
C45 C46 C41 121.6(5)
C42 C41 C46 118.1(4)
C42 C41 C2 121.2(4)
C46 C41 C2 120.7(4)
C42A C43A C44A 118.8(5)
C25 C26 C21 120.8(5)
C45A C46A C41A 121.0(5)
C25 C24 C23 121.3(4)
C25 C24 Br24 120.1(4)
C23 C24 Br24 118.6(4)
C35 C36 C31 120.8(5)
C34 C35 C36 118.9(5)
C43A C42A C41A 121.9(5)
C25A C26A C21A 121.4(5)
C34A C35A C36A 119.3(5)
C33A C32A C31A 121.3(5)
C35A C36A C31A 121.9(5)
C14A C13A C12A 118.7(4)
C32A C33A C34A 119.6(5)
C16 C11 C12 118.7(4)
C16 C11 C1 121.2(4)
C12 C11 C1 119.9(4)
C24A C23A C22A 118.7(5)
C44 C45 C46 118.5(5)
C26A C25A C24A 119.3(5)

loop_
_geom_bond_atom_site_label_1
_geom_bond_atom_site_label_2
_geom_bond_distance
Br1A C14A 1.897(5)
Br4A C44A 1.894(5)
Br24 C24 1.891(5)
Br34 C34 1.901(4)
Br14 C14 1.900(5)
Br2A C24A 1.899(5)
Br3A C34A 1.901(5)
Br44 C44 1.900(5)
C44A C45A 1.379(7)
C44A C43A 1.384(7)
C16A C15A 1.384(7)
C16A C11A 1.400(7)
C44 C43 1.380(8)
C44 C45 1.382(7)
C33 C34 1.376(7)
C33 C32 1.384(7)
C14 C13 1.375(7)
C14 C15 1.382(7)
C45A C46A 1.385(7)
C31 C32 1.386(7)
C31 C36 1.392(7)
C31 C2 1.493(6)
C43 C42 1.386(7)
C13 C12 1.381(7)
C23 C24 1.379(7)
C23 C22 1.386(7)
C34 C35 1.378(7)
C15 C16 1.380(6)
C14A C13A 1.372(7)
C14A C15A 1.387(6)
C21A C22A 1.386(7)
C21A C26A 1.390(7)
C21A C1A 1.492(6)
C42 C41 1.390(7)
C21 C22 1.389(7)
C21 C26 1.396(6)
C21 C1 1.503(6)
C25 C24 1.374(7)
C25 C26 1.388(7)
C2 C1 1.349(7)
C2 C41 1.494(6)
C12A C11A 1.390(7)
C12A C13A 1.400(7)
C1A C2A 1.345(7)
C1A C11A 1.497(7)
C16 C11 1.383(7)
C22A C23A 1.390(7)
C2A C41A 1.492(7)
C2A C31A 1.495(7)
C1 C11 1.497(6)
C34A C35A 1.374(8)
C34A C33A 1.381(8)
C31A C36A 1.380(7)
C31A C32A 1.386(7)
C24A C23A 1.372(8)
C24A C25A 1.384(8)
C41A C42A 1.394(7)
C41A C46A 1.403(7)
C12 C11 1.391(7)
C46 C45 1.384(7)
C46 C41 1.397(7)
C43A C42A 1.384(7)
C36 C35 1.385(7)
C26A C25A 1.382(7)
C35A C36A 1.379(8)
C32A C33A 1.376(7)
